data_7206195
loop_
_publ_author_name
'Nauha, Elisa'
'Ojala, Antti'
'Nissinen, Maija'
'Saxell, Heidi'

_publ_section_title
;
 Comparison of the polymorphs and solvates of two analogous
 fungicides---a case study of the applicability of a supramolecular
 synthon approach in crystal engineering
;
_journal_issue 15
_journal_name_full CrystEngComm
_journal_page_first 4956
_journal_paper_doi 10.1039/c1ce05077j
_journal_volume 13
_journal_year 2011
_chemical_formula_moiety 'C14 H18 N4 O4 S2, C3 H6 O'
_chemical_formula_sum 'C17 H24 N4 O5 S2'
_chemical_formula_weight 428.52
_chemical_name_systematic
;
?
;
_space_group_IT_number 15
_symmetry_cell_setting monoclinic
_symmetry_space_group_name_Hall '-C 2yc'
_symmetry_space_group_name_H-M 'C 1 2/c 1'
_atom_sites_solution_hydrogens geom
_atom_sites_solution_primary direct
_atom_sites_solution_secondary difmap
_audit_creation_method SHELXL-97
_cell_angle_alpha 90.00
_cell_angle_beta 111.432(3)
_cell_angle_gamma 90.00
_cell_formula_units_Z 4
_cell_length_a 16.0607(2)
_cell_length_b 17.4629(2)
_cell_length_c 8.45600(10)
_cell_measurement_temperature 173(2)
_cell_volume 2207.63(6)
_computing_cell_refinement 'HKL Scalepack (Otwinowski & Minor 1997)'
_computing_data_collection 'Collect (Bruker AXS BV, 1997-2004)'
_computing_data_reduction 'HKL Denzo and Scalepack (Otwinowski & Minor 1997)'
_computing_structure_refinement 'SHELXL-97 (Sheldrick, 1997)'
_computing_structure_solution 'SHELXS-97 (Sheldrick, 1990)'
_diffrn_ambient_temperature 173(2)
_diffrn_detector_area_resol_mean 9
_diffrn_measured_fraction_theta_full 0.965
_diffrn_measured_fraction_theta_max 0.965
_diffrn_measurement_device_type KappaCCD
_diffrn_measurement_method CCD
_diffrn_radiation_monochromator 'horizonally mounted graphite crystal'
_diffrn_radiation_source 'fine-focus sealed tube'
_diffrn_radiation_type CuK\a
_diffrn_radiation_wavelength 1.54178
_diffrn_reflns_av_R_equivalents 0.0234
_diffrn_reflns_av_sigmaI/netI 0.0273
_diffrn_reflns_limit_h_max 19
_diffrn_reflns_limit_h_min -19
_diffrn_reflns_limit_k_max 14
_diffrn_reflns_limit_k_min -20
_diffrn_reflns_limit_l_max 9
_diffrn_reflns_limit_l_min -9
_diffrn_reflns_number 2547
_diffrn_reflns_theta_full 66.58
_diffrn_reflns_theta_max 66.58
_diffrn_reflns_theta_min 3.89
_exptl_absorpt_coefficient_mu 2.482
_exptl_absorpt_correction_T_max 0.6367
_exptl_absorpt_correction_T_min 0.5758
_exptl_absorpt_correction_type multi-scan
_exptl_absorpt_process_details
;
Denzo (Otwinowski, Borek, Majewski & Minor,2003)
;
_exptl_crystal_colour colorless
_exptl_crystal_density_diffrn 1.289
_exptl_crystal_density_method 'not measured'
_exptl_crystal_description block
_exptl_crystal_F_000 904
_exptl_crystal_size_max 0.25
_exptl_crystal_size_mid 0.20
_exptl_crystal_size_min 0.20
_refine_diff_density_max 0.208
_refine_diff_density_min -0.213
_refine_diff_density_rms 0.040
_refine_ls_extinction_method none
_refine_ls_goodness_of_fit_ref 1.047
_refine_ls_hydrogen_treatment mixed
_refine_ls_matrix_type full
_refine_ls_number_parameters 136
_refine_ls_number_reflns 1878
_refine_ls_number_restraints 2
_refine_ls_restrained_S_all 1.047
_refine_ls_R_factor_all 0.0393
_refine_ls_R_factor_gt 0.0359
_refine_ls_shift/su_max 0.000
_refine_ls_shift/su_mean 0.000
_refine_ls_structure_factor_coef Fsqd
_refine_ls_weighting_details 'calc w=1/[\s^2^(Fo^2^)+(0.0464P)^2^+1.9628P] where P=(Fo^2^+2Fc^2^)/3'
_refine_ls_weighting_scheme calc
_refine_ls_wR_factor_gt 0.0936
_refine_ls_wR_factor_ref 0.0967
_reflns_number_gt 1719
_reflns_number_total 1878
_reflns_threshold_expression >2sigma(I)
_cod_data_source_file c1ce05077j.txt
_cod_data_source_block TE-acetone
_cod_original_cell_volume 2207.63(5)
_cod_original_sg_symbol_H-M C2/c
_cod_database_code 7206195

loop_
_symmetry_equiv_pos_as_xyz
'x, y, z'
'-x, y, -z+1/2'
'x+1/2, y+1/2, z'
'-x+1/2, y+1/2, -z+1/2'
'-x, -y, -z'
'x, -y, z-1/2'
'-x+1/2, -y+1/2, -z'
'x+1/2, -y+1/2, z-1/2'

loop_
_atom_site_label
_atom_site_type_symbol
_atom_site_fract_x
_atom_site_fract_y
_atom_site_fract_z
_atom_site_U_iso_or_equiv
_atom_site_adp_type
_atom_site_occupancy
_atom_site_symmetry_multiplicity
_atom_site_calc_flag
_atom_site_refinement_flags
_atom_site_disorder_assembly
_atom_site_disorder_group
S1 S 0.18336(3) 0.35391(3) 0.50617(6) 0.0478(2) Uani 1 1 d . . .
O1 O 0.18311(9) 0.17643(7) 0.06860(16) 0.0420(3) Uani 1 1 d . . .
O2 O 0.07716(10) 0.26643(7) -0.04231(16) 0.0493(4) Uani 1 1 d . . .
N1 N 0.16550(10) 0.26461(8) 0.24240(18) 0.0348(3) Uani 1 1 d D . .
H1N H 0.2088(12) 0.2376(11) 0.321(2) 0.042 Uiso 1 1 d D . .
N2 N 0.07077(9) 0.36904(8) 0.18696(18) 0.0315(3) Uani 1 1 d D . .
H2N H 0.0506(13) 0.3533(10) 0.081(2) 0.038 Uiso 1 1 d D . .
C1 C 0.22095(16) 0.07601(13) -0.0822(3) 0.0597(6) Uani 1 1 d . . .
H1A H 0.2831 0.0938 -0.0342 0.090 Uiso 1 1 calc R . .
H1B H 0.2095 0.0530 -0.1940 0.090 Uiso 1 1 calc R . .
H1C H 0.2107 0.0377 -0.0065 0.090 Uiso 1 1 calc R . .
C2 C 0.15911(14) 0.14247(11) -0.1006(2) 0.0470(5) Uani 1 1 d . . .
H2A H 0.1664 0.1804 -0.1815 0.056 Uiso 1 1 calc R . .
H2B H 0.0961 0.1249 -0.1430 0.056 Uiso 1 1 calc R . .
C3 C 0.13598(12) 0.23815(9) 0.0768(2) 0.0350(4) Uani 1 1 d . . .
C4 C 0.13613(11) 0.32933(9) 0.3010(2) 0.0311(4) Uani 1 1 d . . .
C5 C 0.03634(11) 0.43970(9) 0.22428(19) 0.0278(3) Uani 1 1 d . . .
C6 C 0.07336(11) 0.50857(9) 0.2000(2) 0.0302(4) Uani 1 1 d . . .
H6 H 0.1235 0.5086 0.1657 0.036 Uiso 1 1 calc R . .
C7 C 0.03687(11) 0.57736(9) 0.2259(2) 0.0306(4) Uani 1 1 d . . .
H7 H 0.0625 0.6245 0.2106 0.037 Uiso 1 1 calc R . .
O100 O 0.0000 -0.00252(17) 0.2500 0.1048(11) Uani 1 2 d S . .
C100 C 0.0000 0.0667(2) 0.2500 0.0631(9) Uani 1 2 d S . .
C101 C 0.0474(2) 0.11049(19) 0.4098(4) 0.0871(9) Uani 1 1 d . . .
H10A H 0.0458 0.0812 0.5075 0.131 Uiso 1 1 calc R . .
H10B H 0.0177 0.1599 0.4050 0.131 Uiso 1 1 calc R . .
H10C H 0.1097 0.1190 0.4217 0.131 Uiso 1 1 calc R . .

loop_
_atom_site_aniso_label
_atom_site_aniso_U_11
_atom_site_aniso_U_22
_atom_site_aniso_U_33
_atom_site_aniso_U_23
_atom_site_aniso_U_13
_atom_site_aniso_U_12
S1 0.0557(3) 0.0475(3) 0.0286(3) -0.00599(19) 0.0017(2) 0.0261(2)
O1 0.0472(7) 0.0368(7) 0.0344(7) -0.0085(5) 0.0058(6) 0.0129(6)
O2 0.0612(9) 0.0399(7) 0.0324(7) -0.0049(6) 0.0001(6) 0.0186(6)
N1 0.0400(8) 0.0301(7) 0.0290(8) 0.0000(6) 0.0062(6) 0.0118(6)
N2 0.0365(8) 0.0256(7) 0.0274(7) -0.0011(6) 0.0057(6) 0.0056(6)
C1 0.0595(14) 0.0564(13) 0.0553(13) -0.0214(10) 0.0116(11) 0.0155(10)
C2 0.0512(12) 0.0477(11) 0.0357(10) -0.0145(8) 0.0082(9) 0.0094(9)
C3 0.0402(10) 0.0276(8) 0.0336(9) -0.0019(7) 0.0094(8) 0.0050(7)
C4 0.0315(9) 0.0278(8) 0.0331(9) 0.0011(7) 0.0105(7) 0.0036(7)
C5 0.0290(8) 0.0237(8) 0.0249(8) 0.0005(6) 0.0030(6) 0.0030(6)
C6 0.0287(8) 0.0305(8) 0.0289(8) 0.0015(6) 0.0076(7) -0.0003(6)
C7 0.0344(9) 0.0234(8) 0.0287(8) 0.0007(6) 0.0054(7) -0.0031(6)
O100 0.122(3) 0.0617(18) 0.111(3) 0.000 0.019(2) 0.000
C100 0.0537(19) 0.057(2) 0.081(2) 0.000 0.0276(18) 0.000
C101 0.088(2) 0.0819(19) 0.090(2) -0.0118(16) 0.0311(18) -0.0069(16)

loop_
_atom_type_symbol
_atom_type_description
_atom_type_scat_dispersion_real
_atom_type_scat_dispersion_imag
_atom_type_scat_source
C C 0.0181 0.0091 'International Tables Vol C Tables 4.2.6.8 and 6.1.1.4'
H H 0.0000 0.0000 'International Tables Vol C Tables 4.2.6.8 and 6.1.1.4'
N N 0.0311 0.0180 'International Tables Vol C Tables 4.2.6.8 and 6.1.1.4'
O O 0.0492 0.0322 'International Tables Vol C Tables 4.2.6.8 and 6.1.1.4'
S S 0.3331 0.5567 'International Tables Vol C Tables 4.2.6.8 and 6.1.1.4'

loop_
_geom_angle_atom_site_label_1
_geom_angle_atom_site_label_2
_geom_angle_atom_site_label_3
_geom_angle
_geom_angle_site_symmetry_1
_geom_angle_site_symmetry_3
_geom_angle_publ_flag
C3 O1 C2 115.25(13) . . ?
C3 N1 C4 126.85(14) . . ?
C3 N1 H1N 117.3(13) . . ?
C4 N1 H1N 115.9(13) . . ?
C4 N2 C5 123.65(14) . . ?
C4 N2 H2N 118.4(13) . . ?
C5 N2 H2N 117.8(13) . . ?
C2 C1 H1A 109.5 . . ?
C2 C1 H1B 109.5 . . ?
H1A C1 H1B 109.5 . . ?
C2 C1 H1C 109.5 . . ?
H1A C1 H1C 109.5 . . ?
H1B C1 H1C 109.5 . . ?
O1 C2 C1 106.54(16) . . ?
O1 C2 H2A 110.4 . . ?
C1 C2 H2A 110.4 . . ?
O1 C2 H2B 110.4 . . ?
C1 C2 H2B 110.4 . . ?
H2A C2 H2B 108.6 . . ?
O2 C3 O1 125.00(16) . . ?
O2 C3 N1 125.63(15) . . ?
O1 C3 N1 109.37(14) . . ?
N2 C4 N1 116.56(15) . . ?
N2 C4 S1 123.74(13) . . ?
N1 C4 S1 119.70(12) . . ?
C5 C5 C6 120.07(9) 2 . ?
C5 C5 N2 120.37(9) 2 . ?
C6 C5 N2 119.47(14) . . ?
C7 C6 C5 119.81(15) . . ?
C7 C6 H6 120.1 . . ?
C5 C6 H6 120.1 . . ?
C7 C7 C6 120.11(10) 2 . ?
C7 C7 H7 119.9 2 . ?
C6 C7 H7 119.9 . . ?
O100 C100 C101 120.70(18) . 2 ?
O100 C100 C101 120.70(18) . . ?
C101 C100 C101 118.6(4) 2 . ?
C100 C101 H10A 109.5 . . ?
C100 C101 H10B 109.5 . . ?
H10A C101 H10B 109.5 . . ?
C100 C101 H10C 109.5 . . ?
H10A C101 H10C 109.5 . . ?
H10B C101 H10C 109.5 . . ?

loop_
_geom_bond_atom_site_label_1
_geom_bond_atom_site_label_2
_geom_bond_distance
_geom_bond_site_symmetry_2
_geom_bond_publ_flag
S1 C4 1.6753(17) . ?
O1 C3 1.333(2) . ?
O1 C2 1.464(2) . ?
O2 C3 1.207(2) . ?
N1 C3 1.383(2) . ?
N1 C4 1.384(2) . ?
N1 H1N 0.899(15) . ?
N2 C4 1.332(2) . ?
N2 C5 1.434(2) . ?
N2 H2N 0.875(15) . ?
C1 C2 1.498(3) . ?
C1 H1A 0.9800 . ?
C1 H1B 0.9800 . ?
C1 H1C 0.9800 . ?
C2 H2A 0.9900 . ?
C2 H2B 0.9900 . ?
C5 C5 1.387(3) 2 ?
C5 C6 1.390(2) . ?
C6 C7 1.389(2) . ?
C6 H6 0.9500 . ?
C7 C7 1.386(3) 2 ?
C7 H7 0.9500 . ?
O100 C100 1.210(4) . ?
C100 C101 1.496(3) 2 ?
C100 C101 1.496(3) . ?
C101 H10A 0.9800 . ?
C101 H10B 0.9800 . ?
C101 H10C 0.9800 . ?

loop_
_geom_hbond_atom_site_label_D
_geom_hbond_atom_site_label_H
_geom_hbond_atom_site_label_A
_geom_hbond_distance_DH
_geom_hbond_distance_HA
_geom_hbond_distance_DA
_geom_hbond_angle_DHA
_geom_hbond_site_symmetry_A
N1 H1N S1 0.899(15) 2.418(16) 3.3054(14) 169.4(18) 7_556
N2 H2N O2 0.875(15) 1.976(17) 2.6693(18) 135.2(17) .

loop_
_geom_torsion_atom_site_label_1
_geom_torsion_atom_site_label_2
_geom_torsion_atom_site_label_3
_geom_torsion_atom_site_label_4
_geom_torsion
_geom_torsion_site_symmetry_1
_geom_torsion_site_symmetry_2
_geom_torsion_site_symmetry_3
_geom_torsion_site_symmetry_4
_geom_torsion_publ_flag
C3 O1 C2 C1 178.56(17) . . . . ?
C2 O1 C3 O2 0.0(3) . . . . ?
C2 O1 C3 N1 -179.67(16) . . . . ?
C4 N1 C3 O2 -2.7(3) . . . . ?
C4 N1 C3 O1 176.90(16) . . . . ?
C5 N2 C4 N1 -176.22(15) . . . . ?
C5 N2 C4 S1 3.4(2) . . . . ?
C3 N1 C4 N2 2.1(3) . . . . ?
C3 N1 C4 S1 -177.53(14) . . . . ?
C4 N2 C5 C5 -91.9(2) . . . 2 ?
C4 N2 C5 C6 91.5(2) . . . . ?
C5 C5 C6 C7 -0.6(3) 2 . . . ?
N2 C5 C6 C7 176.09(14) . . . . ?
C5 C6 C7 C7 -0.7(3) . . . 2 ?
